data_3500129
loop_
_publ_author_name
'Lautmann, Michael'
'Maris, Thierry'
'Wuest, James D.'

_publ_section_references
;
Dolomanov, O.V., Bourhis, L.J., Gildea, R.J, Howard, J.A.K. & Puschmann, H.
 (2009), J. Appl. Cryst. 42, 339-341.

Sheldrick, G.M. (2008). Acta Cryst. A64, 112-122.

;
_publ_section_title
;
 2,2',4,4'-tetrabromodiphenylamine
;
_journal_name_full 'Personal communication to COD'
_journal_year 2022
_chemical_absolute_configuration .
_chemical_formula_moiety 'C12 H7 Br4 N'
_chemical_formula_sum 'C12 H7 Br4 N'
_chemical_formula_weight 484.83
_chemical_name_common 2,2',4,4'-tetrabromodiphenylamine
_chemical_name_systematic
;
Benzenamine, 2,4-dibromo-N-(2,4-dibromophenyl)-
;
_space_group_crystal_system monoclinic
_space_group_IT_number 4
_space_group_name_Hall 'P 2yb'
_space_group_name_H-M_alt 'P 1 21 1'
_atom_sites_solution_hydrogens geom
_atom_sites_solution_primary direct
_audit_creation_date 2022-10-04
_audit_creation_method
;
Olex2 1.5
(compiled 2022.04.07 svn.rca3783a0 for OlexSys, GUI svn.r6498)
;
_cell_angle_alpha 90
_cell_angle_beta 105.352(2)
_cell_angle_gamma 90
_cell_formula_units_Z 2
_cell_length_a 9.8662(7)
_cell_length_b 3.9711(3)
_cell_length_c 17.3372(12)
_cell_measurement_reflns_used 6850
_cell_measurement_temperature 200(2)
_cell_measurement_theta_max 68.821
_cell_measurement_theta_min 2.643
_cell_volume 655.03(8)
_computing_cell_refinement 'SAINT v7.06A (Bruker, 2003)'
_computing_data_collection 'SMART (Bruker, 2003)'
_computing_data_reduction 'SAINT v7.06A (Bruker, 2003)'
_computing_molecular_graphics 'Olex2 1.5 (Dolomanov et al., 2009)'
_computing_publication_material 'Olex2 1.5 (Dolomanov et al., 2009)'
_computing_structure_refinement 'XL  (Sheldrick, 2008)'
_computing_structure_solution 'SHELXS97 (Sheldrick, 1997)'
_diffrn_ambient_temperature 200.15
_diffrn_detector_area_resol_mean 5.5
_diffrn_measured_fraction_theta_full 0.998
_diffrn_measured_fraction_theta_max 0.993
_diffrn_measurement_device_type 'CCD area detector'
_diffrn_measurement_method 'phi and omega scans'
_diffrn_radiation_type CuK\a
_diffrn_radiation_wavelength 1.54178
_diffrn_reflns_av_R_equivalents 0.0461
_diffrn_reflns_av_unetI/netI 0.0073
_diffrn_reflns_Laue_measured_fraction_full 0.998
_diffrn_reflns_Laue_measured_fraction_max 0.993
_diffrn_reflns_limit_h_max 11
_diffrn_reflns_limit_h_min -11
_diffrn_reflns_limit_k_max 4
_diffrn_reflns_limit_k_min 0
_diffrn_reflns_limit_l_max 20
_diffrn_reflns_limit_l_min 0
_diffrn_reflns_number 1680
_diffrn_reflns_theta_full 67.679
_diffrn_reflns_theta_max 68.811
_diffrn_reflns_theta_min 2.643
_diffrn_source_current 25.0
_diffrn_source_power 1.0
_diffrn_source_voltage 40.0
_exptl_absorpt_coefficient_mu 14.795
_exptl_absorpt_correction_T_max 1.0000
_exptl_absorpt_correction_T_min 0.420775
_exptl_absorpt_correction_type multi-scan
_exptl_absorpt_process_details
;
SADABS-2004/1 (Bruker,2004) was used for absorption correction.
R(int) was 0.1421 before and 0.0461 after correction.
The Ratio of minimum to maximum transmission is 0.4208.
The \l/2 correction factor is 0.0015.
;
_exptl_crystal_colour colorless
_exptl_crystal_density_diffrn 2.458
_exptl_crystal_density_meas .
_exptl_crystal_density_method 'not measured'
_exptl_crystal_description plate
_exptl_crystal_F_000 452
_exptl_crystal_size_max 0.22
_exptl_crystal_size_mid 0.08
_exptl_crystal_size_min 0.012
_geom_special_details
;
 All esds (except the esd in the dihedral angle between two l.s. planes)
 are estimated using the full covariance matrix.  The cell esds are taken
 into account individually in the estimation of esds in distances, angles
 and torsion angles; correlations between esds in cell parameters are only
 used when they are defined by crystal symmetry.  An approximate (isotropic)
 treatment of cell esds is used for estimating esds involving l.s. planes.
;
_refine_diff_density_max 0.668
_refine_diff_density_min -0.568
_refine_diff_density_rms 0.152
_refine_ls_abs_structure_details
;
No quotients, so Flack parameter determined by classical intensity fit
;
_refine_ls_abs_structure_Flack 0.12(5)
_refine_ls_extinction_coef 0.0044(6)
_refine_ls_extinction_expression Fc^*^=kFc[1+0.001xFc^2^\l^3^/sin(2\q)]^-1/4^
_refine_ls_extinction_method 'SHELXL-2019/2 (Sheldrick 2019)'
_refine_ls_goodness_of_fit_ref 1.090
_refine_ls_hydrogen_treatment constr
_refine_ls_matrix_type full
_refine_ls_number_parameters 156
_refine_ls_number_reflns 1680
_refine_ls_number_restraints 1
_refine_ls_restrained_S_all 1.089
_refine_ls_R_factor_all 0.0354
_refine_ls_R_factor_gt 0.0353
_refine_ls_shift/su_max 0.001
_refine_ls_shift/su_mean 0.000
_refine_ls_structure_factor_coef Fsqd
_refine_ls_weighting_details 'w=1/[\s^2^(Fo^2^)+(0.0825P)^2^+0.5256P] where P=(Fo^2^+2Fc^2^)/3'
_refine_ls_weighting_scheme calc
_refine_ls_wR_factor_gt 0.0996
_refine_ls_wR_factor_ref 0.0997
_refine_special_details
;
 Refined as a 2-component twin.

1. Twinned data refinement
 Scales: 0.646(3)
 0.354(3)
2. Fixed Uiso
 At 1.2 times of:
  All C(H) groups, All N(H) groups
3.a Aromatic/amide H refined with riding coordinates:
 C2(H2), C3(H3), C6(H6), N7(H7), C9(H9), C10(H10), C12(H12)
;
_reflns_Friedel_coverage 0.000
_reflns_Friedel_fraction_full 0.000
_reflns_Friedel_fraction_max 0.000
_reflns_number_gt 1677
_reflns_number_total 1680
_reflns_special_details
;
 _reflns_Friedel_fraction is defined as the number of unique
 Friedel pairs measured divided by the number that would be
 possible theoretically, ignoring centric projections and
 systematic absences. Completness statistics refer to single and
 composite reflections containing twin component 1 only.
;
_reflns_threshold_expression 'I > 2\s(I)'
_cod_data_source_file jiw987.cif
_cod_data_source_block jiw987
_cod_database_code 3500129

loop_
_space_group_symop_id
_space_group_symop_operation_xyz
1 'x, y, z'
2 '-x, y+1/2, -z'

loop_
_atom_site_label
_atom_site_type_symbol
_atom_site_fract_x
_atom_site_fract_y
_atom_site_fract_z
_atom_site_U_iso_or_equiv
_atom_site_adp_type
_atom_site_occupancy
_atom_site_site_symmetry_order
_atom_site_calc_flag
_atom_site_refinement_flags_posn
_atom_site_refinement_flags_adp
_atom_site_refinement_flags_occupancy
_atom_site_disorder_assembly
_atom_site_disorder_group
Br4 Br 0.14073(8) 0.1527(3) 0.57457(4) 0.0371(3) Uani 1 1 d . . . . .
Br3 Br 0.72001(8) 0.1536(3) 0.59364(4) 0.0366(3) Uani 1 1 d . . . . .
Br2 Br 0.23506(8) 0.6341(3) 1.08767(4) 0.0395(3) Uani 1 1 d . . . . .
Br1 Br -0.02300(7) 0.8528(3) 0.75952(4) 0.0339(3) Uani 1 1 d . . . . .
C1 C 0.2349(8) 0.584(2) 0.9783(4) 0.0302(16) Uani 1 1 d . . . . .
C2 C 0.3453(8) 0.419(3) 0.9605(4) 0.0330(19) Uani 1 1 d . . . . .
H2 H 0.418658 0.325162 1.001930 0.040 Uiso 1 1 calc R U . . .
C3 C 0.3479(7) 0.390(2) 0.8800(4) 0.0287(16) Uani 1 1 d . . . . .
H3 H 0.423156 0.274263 0.866990 0.034 Uiso 1 1 calc R U . . .
C4 C 0.2411(7) 0.530(2) 0.8191(4) 0.0286(15) Uani 1 1 d . . . . .
C5 C 0.1290(7) 0.683(2) 0.8416(4) 0.0285(15) Uani 1 1 d . . . . .
C6 C 0.1242(7) 0.712(2) 0.9199(4) 0.0306(17) Uani 1 1 d . . . . .
H6 H 0.046813 0.816710 0.933174 0.037 Uiso 1 1 calc R U . . .
N7 N 0.2399(6) 0.504(2) 0.7388(4) 0.0366(17) Uani 1 1 d . . . . .
H7 H 0.158454 0.538381 0.703861 0.044 Uiso 1 1 calc R U . . .
C8 C 0.3522(8) 0.430(2) 0.7076(4) 0.0298(17) Uani 1 1 d . . . . .
C9 C 0.4900(8) 0.519(3) 0.7443(4) 0.0310(17) Uani 1 1 d . . . . .
H9 H 0.510242 0.636269 0.793857 0.037 Uiso 1 1 calc R U . . .
C10 C 0.5997(7) 0.442(2) 0.7107(4) 0.0307(18) Uani 1 1 d . . . . .
H10 H 0.693520 0.501807 0.737492 0.037 Uiso 1 1 calc R U . . .
C11 C 0.5714(8) 0.279(2) 0.6394(4) 0.0305(18) Uani 1 1 d . . . . .
C12 C 0.4353(8) 0.194(2) 0.5986(4) 0.0288(16) Uani 1 1 d . . . . .
H12 H 0.416540 0.083544 0.548217 0.035 Uiso 1 1 calc R U . . .
C13 C 0.3270(8) 0.272(2) 0.6324(4) 0.0288(17) Uani 1 1 d . . . . .

loop_
_atom_site_aniso_label
_atom_site_aniso_U_11
_atom_site_aniso_U_22
_atom_site_aniso_U_33
_atom_site_aniso_U_23
_atom_site_aniso_U_13
_atom_site_aniso_U_12
Br4 0.0293(4) 0.0508(5) 0.0267(4) -0.0051(4) -0.0006(3) -0.0047(5)
Br3 0.0342(4) 0.0505(5) 0.0261(4) 0.0035(4) 0.0100(3) 0.0068(4)
Br2 0.0429(5) 0.0534(6) 0.0226(4) -0.0034(5) 0.0093(3) -0.0040(5)
Br1 0.0264(4) 0.0439(5) 0.0286(4) 0.0037(4) 0.0021(3) 0.0036(4)
C1 0.032(3) 0.037(4) 0.021(3) -0.002(3) 0.006(3) -0.003(4)
C2 0.030(4) 0.044(5) 0.022(3) 0.004(4) 0.002(3) -0.001(4)
C3 0.028(3) 0.033(4) 0.025(3) 0.000(4) 0.007(3) -0.001(4)
C4 0.026(3) 0.034(4) 0.027(3) 0.001(3) 0.008(3) -0.003(3)
C5 0.025(3) 0.031(4) 0.025(3) 0.002(4) 0.000(3) 0.004(3)
C6 0.026(4) 0.034(4) 0.031(4) -0.001(3) 0.006(3) -0.002(4)
N7 0.029(3) 0.056(5) 0.020(3) -0.005(3) -0.001(2) 0.003(4)
C8 0.030(4) 0.039(4) 0.019(3) -0.003(3) 0.003(3) -0.003(3)
C9 0.038(4) 0.037(4) 0.019(3) 0.000(3) 0.009(3) 0.003(4)
C10 0.026(3) 0.041(5) 0.025(3) 0.006(4) 0.007(3) -0.006(4)
C11 0.031(4) 0.041(5) 0.021(3) 0.005(3) 0.010(3) 0.004(3)
C12 0.036(4) 0.031(4) 0.017(3) 0.000(3) 0.001(3) -0.001(4)
C13 0.031(3) 0.039(5) 0.012(3) 0.006(3) -0.001(3) 0.004(3)

loop_
_atom_type_symbol
_atom_type_description
_atom_type_scat_dispersion_real
_atom_type_scat_dispersion_imag
_atom_type_scat_source
C C 0.0181 0.0091 'International Tables Vol C Tables 4.2.6.8 and 6.1.1.4'
H H 0.0000 0.0000 'International Tables Vol C Tables 4.2.6.8 and 6.1.1.4'
Br Br -0.6763 1.2805 'International Tables Vol C Tables 4.2.6.8 and 6.1.1.4'
N N 0.0311 0.0180 'International Tables Vol C Tables 4.2.6.8 and 6.1.1.4'

loop_
_geom_angle_atom_site_label_1
_geom_angle_atom_site_label_2
_geom_angle_atom_site_label_3
_geom_angle
_geom_angle_site_symmetry_1
_geom_angle_site_symmetry_3
C2 C1 Br2 118.7(5) . .
C6 C1 Br2 119.1(6) . .
C6 C1 C2 122.2(7) . .
C1 C2 H2 120.5 . .
C1 C2 C3 119.0(7) . .
C3 C2 H2 120.5 . .
C2 C3 H3 119.7 . .
C4 C3 C2 120.7(7) . .
C4 C3 H3 119.7 . .
C3 C4 C5 117.1(7) . .
N7 C4 C3 122.1(7) . .
N7 C4 C5 120.7(7) . .
C4 C5 Br1 118.0(5) . .
C6 C5 Br1 119.0(6) . .
C6 C5 C4 123.0(7) . .
C1 C6 H6 121.0 . .
C5 C6 C1 117.9(7) . .
C5 C6 H6 121.0 . .
C4 N7 H7 116.2 . .
C8 N7 C4 127.6(6) . .
C8 N7 H7 116.2 . .
N7 C8 C13 119.5(6) . .
C9 C8 N7 123.7(7) . .
C9 C8 C13 116.7(7) . .
C8 C9 H9 119.1 . .
C8 C9 C10 121.9(7) . .
C10 C9 H9 119.1 . .
C9 C10 H10 120.3 . .
C11 C10 C9 119.5(7) . .
C11 C10 H10 120.3 . .
C10 C11 Br3 120.5(6) . .
C10 C11 C12 121.3(7) . .
C12 C11 Br3 118.2(6) . .
C11 C12 H12 120.6 . .
C13 C12 C11 118.8(7) . .
C13 C12 H12 120.6 . .
C8 C13 Br4 120.5(6) . .
C12 C13 Br4 117.8(5) . .
C12 C13 C8 121.7(7) . .

loop_
_geom_bond_atom_site_label_1
_geom_bond_atom_site_label_2
_geom_bond_distance
_geom_bond_site_symmetry_2
Br4 C13 1.906(7) .
Br3 C11 1.909(7) .
Br2 C1 1.907(7) .
Br1 C5 1.897(7) .
C1 C2 1.375(11) .
C1 C6 1.375(10) .
C2 H2 0.9500 .
C2 C3 1.408(10) .
C3 H3 0.9500 .
C3 C4 1.394(10) .
C4 C5 1.406(11) .
C4 N7 1.393(9) .
C5 C6 1.374(10) .
C6 H6 0.9500 .
N7 H7 0.8800 .
N7 C8 1.386(10) .
C8 C9 1.386(11) .
C8 C13 1.409(10) .
C9 H9 0.9500 .
C9 C10 1.393(10) .
C10 H10 0.9500 .
C10 C11 1.357(11) .
C11 C12 1.384(11) .
C12 H12 0.9500 .
C12 C13 1.384(11) .

loop_
_geom_hbond_atom_site_label_D
_geom_hbond_atom_site_label_H
_geom_hbond_atom_site_label_A
_geom_hbond_distance_DH
_geom_hbond_distance_HA
_geom_hbond_distance_DA
_geom_hbond_angle_DHA
_geom_hbond_site_symmetry_A
_geom_hbond_publ_flag
C6 H6 Br2 0.95 2.99 3.892(7) 159.7 2_557 yes
N7 H7 Br1 0.88 2.57 3.044(7) 114.6 . yes
C10 H10 Br1 0.95 3.06 3.946(7) 156.5 1_655 yes
C12 H12 Br3 0.95 3.00 3.918(8) 161.9 2_646 yes

loop_
_geom_torsion_atom_site_label_1
_geom_torsion_atom_site_label_2
_geom_torsion_atom_site_label_3
_geom_torsion_atom_site_label_4
_geom_torsion
_geom_torsion_site_symmetry_1
_geom_torsion_site_symmetry_2
_geom_torsion_site_symmetry_3
_geom_torsion_site_symmetry_4
Br3 C11 C12 C13 177.6(7) . . . .
Br2 C1 C2 C3 -178.1(7) . . . .
Br2 C1 C6 C5 177.7(7) . . . .
Br1 C5 C6 C1 179.3(7) . . . .
C1 C2 C3 C4 0.7(14) . . . .
C2 C1 C6 C5 -2.8(13) . . . .
C2 C3 C4 C5 -3.1(12) . . . .
C2 C3 C4 N7 -179.5(9) . . . .
C3 C4 C5 Br1 -176.4(6) . . . .
C3 C4 C5 C6 2.8(13) . . . .
C3 C4 N7 C8 -19.1(15) . . . .
C4 C5 C6 C1 0.1(13) . . . .
C4 N7 C8 C9 -31.2(16) . . . .
C4 N7 C8 C13 152.2(9) . . . .
C5 C4 N7 C8 164.6(9) . . . .
C6 C1 C2 C3 2.5(14) . . . .
N7 C4 C5 Br1 0.0(11) . . . .
N7 C4 C5 C6 179.2(9) . . . .
N7 C8 C9 C10 -179.7(9) . . . .
N7 C8 C13 Br4 -1.0(12) . . . .
N7 C8 C13 C12 179.8(9) . . . .
C8 C9 C10 C11 1.1(15) . . . .
C9 C8 C13 Br4 -177.8(7) . . . .
C9 C8 C13 C12 3.1(13) . . . .
C9 C10 C11 Br3 -177.5(7) . . . .
C9 C10 C11 C12 1.1(14) . . . .
C10 C11 C12 C13 -1.1(13) . . . .
C11 C12 C13 Br4 179.7(6) . . . .
C11 C12 C13 C8 -1.1(13) . . . .
C13 C8 C9 C10 -3.1(13) . . . .

loop_
_twin_individual_id
_twin_individual_mass_fraction_refined
1 0.646(3)
2 0.354(3)

_cod_database_fobs_code 3500129
